data_2216256
loop_
_publ_author_name
'Xuan, Xiao-peng'
'Zhao, Pei-zheng'

_publ_section_title
;Aqua(2,9-dimethyl-1,10-phenanthroline-\k^2^<i>N</i>,<i>N</i>')bis(4-hydroxybenzoato)-\k<i>O</i>,\k^2^<i>O</i>,<i>O</i>'-manganese(II)--2,9-dimethyl-1,10-phenanthroline--ethanol--water
 (1/1/1/1)
;
_journal_coeditor_code BH2148
_journal_issue 12
_journal_name_full 'Acta Crystallographica Section E'
_journal_page_first m3180
_journal_page_last m3181
_journal_paper_doi 10.1107/S1600536807061077
_journal_volume 63
_journal_year 2007
_chemical_formula_iupac '[Mn (C7 H5 O3)2 (C14 H12 N2) (H2 O)], C14 H12 N2, C2 H6 O, H2 O'
_chemical_formula_moiety 'C28 H24 Mn N2 O7, C14 H12 N2, C2 H6 O, H2 O'
_chemical_formula_sum 'C44 H44 Mn N4 O9'
_chemical_formula_weight 827.77
_chemical_name_systematic
;
Aqua(2,9-dimethyl-1,10-phenanthroline-\k^2^N,N')bis(4-hydroxybenzoato)-
\kO,\k^2^O,O'-manganese(II)--2,9-dimethyl-1,10-phenanthroline--ethanol--water
(1/1/1/1)
;
_space_group_IT_number 14
_symmetry_cell_setting monoclinic
_symmetry_space_group_name_Hall '-P 2ybc'
_symmetry_space_group_name_H-M 'P 1 21/c 1'
_atom_sites_solution_hydrogens geom
_atom_sites_solution_primary direct
_atom_sites_solution_secondary difmap
_audit_creation_method SHELXL-97
_cell_angle_alpha 90.00
_cell_angle_beta 115.5850(10)
_cell_angle_gamma 90.00
_cell_formula_units_Z 4
_cell_length_a 15.9080(12)
_cell_length_b 18.4137(14)
_cell_length_c 15.4744(11)
_cell_measurement_reflns_used 8290
_cell_measurement_temperature 297(2)
_cell_measurement_theta_max 24.08
_cell_measurement_theta_min 2.63
_cell_volume 4088.4(5)
_computing_cell_refinement 'SAINT (Bruker, 1997)'
_computing_data_collection 'SMART (Bruker, 1997)'
_computing_data_reduction 'SAINT (Bruker, 1997)'
_computing_molecular_graphics 'SHELXTL (Bruker, 1997)'
_computing_publication_material 'SHELXTL (Bruker, 1997)'
_computing_structure_refinement 'SHELXL97 (Sheldrick, 1997)'
_computing_structure_solution 'SHELXS97 (Sheldrick, 1997)'
_diffrn_ambient_temperature 293(2)
_diffrn_measured_fraction_theta_full 0.999
_diffrn_measured_fraction_theta_max 0.999
_diffrn_measurement_device_type 'Bruker SMART CCD area-detector'
_diffrn_measurement_method '\f and \w scans'
_diffrn_radiation_monochromator graphite
_diffrn_radiation_source 'fine-focus sealed tube'
_diffrn_radiation_type 'MoK\a radiation'
_diffrn_radiation_wavelength 0.71073
_diffrn_reflns_av_R_equivalents 0.0273
_diffrn_reflns_av_sigmaI/netI 0.0240
_diffrn_reflns_limit_h_max 19
_diffrn_reflns_limit_h_min -19
_diffrn_reflns_limit_k_max 22
_diffrn_reflns_limit_k_min -22
_diffrn_reflns_limit_l_max 18
_diffrn_reflns_limit_l_min -18
_diffrn_reflns_number 30925
_diffrn_reflns_theta_full 25.50
_diffrn_reflns_theta_max 25.50
_diffrn_reflns_theta_min 2.63
_diffrn_standards_number 0
_exptl_absorpt_coefficient_mu 0.384
_exptl_absorpt_correction_T_max 0.8961
_exptl_absorpt_correction_T_min 0.8381
_exptl_absorpt_correction_type multi-scan
_exptl_absorpt_process_details '(SADABS; Bruker, 1997)'
_exptl_crystal_colour yellow
_exptl_crystal_density_diffrn 1.345
_exptl_crystal_density_method 'not measured'
_exptl_crystal_description block
_exptl_crystal_F_000 1732
_exptl_crystal_size_max 0.48
_exptl_crystal_size_mid 0.35
_exptl_crystal_size_min 0.29
_refine_diff_density_max 0.288
_refine_diff_density_min -0.340
_refine_ls_extinction_method none
_refine_ls_goodness_of_fit_ref 1.030
_refine_ls_hydrogen_treatment constr
_refine_ls_matrix_type full
_refine_ls_number_parameters 532
_refine_ls_number_reflns 7614
_refine_ls_number_restraints 0
_refine_ls_restrained_S_all 1.030
_refine_ls_R_factor_all 0.0607
_refine_ls_R_factor_gt 0.0417
_refine_ls_shift/su_max 0.001
_refine_ls_shift/su_mean 0.000
_refine_ls_structure_factor_coef Fsqd
_refine_ls_weighting_details 'calc w=1/[\s^2^(Fo^2^)+(0.0656P)^2^+1.2395P] where P=(Fo^2^+2Fc^2^)/3'
_refine_ls_weighting_scheme calc
_refine_ls_wR_factor_gt 0.1122
_refine_ls_wR_factor_ref 0.1281
_reflns_number_gt 5682
_reflns_number_total 7614
_reflns_threshold_expression I>2\s(I)
_cod_data_source_file bh2148.cif
_cod_data_source_block I
_cod_original_sg_symbol_H-M 'P 21/c'
_cod_database_code 2216256
_cod_database_fobs_code 2216256

loop_
_symmetry_equiv_pos_as_xyz
'x, y, z'
'-x, y+1/2, -z+1/2'
'-x, -y, -z'
'x, -y-1/2, z-1/2'

loop_
_atom_site_type_symbol
_atom_site_label
_atom_site_fract_x
_atom_site_fract_y
_atom_site_fract_z
_atom_site_U_iso_or_equiv
_atom_site_adp_type
_atom_site_calc_flag
_atom_site_refinement_flags
_atom_site_occupancy
Mn Mn1 0.39251(2) 0.324065(17) 0.10749(2) 0.04676(12) Uani d . 1
O O1 0.49765(11) 0.29788(10) 0.05292(11) 0.0607(4) Uani d . 1
O O2 0.55171(11) 0.31851(9) 0.20570(12) 0.0612(4) Uani d . 1
O O3 0.91738(15) 0.20101(14) 0.17976(18) 0.0953(7) Uani d . 1
H H3 0.9556 0.2035 0.2360 0.143 Uiso calc R 1
O O4 0.36118(12) 0.21099(9) 0.10766(12) 0.0621(4) Uani d . 1
O O5 0.22988(13) 0.18962(9) -0.02313(13) 0.0723(5) Uani d . 1
O O6 0.34146(14) -0.13266(9) 0.12067(12) 0.0716(5) Uani d . 1
H H6 0.3770 -0.1421 0.1764 0.107 Uiso calc R 1
O O7 0.26701(12) 0.32769(9) -0.02475(13) 0.0676(5) Uani d . 1
H H1W 0.2456 0.2866 -0.0390 0.101 Uiso calc R 1
H H2W 0.2261 0.3565 -0.0255 0.101 Uiso d R 1
O O8 -0.0490(2) 0.84383(19) 0.0833(2) 0.1286(10) Uani d . 1
H H8 -0.1056 0.8406 0.0646 0.193 Uiso calc R 1
O O9 0.03962(15) 0.20203(14) 0.3624(2) 0.1172(9) Uani d . 1
H H3W 0.0509 0.2343 0.4049 0.176 Uiso d R 1
H H4W 0.0622 0.1629 0.3911 0.176 Uiso d R 1
N N1 0.39368(12) 0.36568(10) 0.24646(13) 0.0482(4) Uani d . 1
N N2 0.38111(12) 0.44827(10) 0.09324(13) 0.0494(4) Uani d . 1
N N3 0.13868(14) 0.38424(12) 0.07226(16) 0.0631(5) Uani d . 1
N N4 0.12798(16) 0.44918(12) -0.09163(16) 0.0694(6) Uani d . 1
C C1 0.41119(17) 0.32609(14) 0.32510(17) 0.0567(6) Uani d . 1
C C2 0.42060(19) 0.35868(17) 0.41084(19) 0.0684(7) Uani d . 1
H H2 0.4336 0.3301 0.4647 0.082 Uiso calc R 1
C C3 0.41081(19) 0.43131(17) 0.4155(2) 0.0704(7) Uani d . 1
H H3A 0.4164 0.4526 0.4723 0.084 Uiso calc R 1
C C4 0.39219(17) 0.47455(14) 0.33455(19) 0.0613(6) Uani d . 1
C C5 0.3805(2) 0.55136(17) 0.3346(2) 0.0786(8) Uani d . 1
H H5 0.3828 0.5741 0.3892 0.094 Uiso calc R 1
C C6 0.3665(2) 0.59097(16) 0.2571(3) 0.0810(9) Uani d . 1
H H6A 0.3577 0.6408 0.2583 0.097 Uiso calc R 1
C C7 0.36476(17) 0.55819(13) 0.1724(2) 0.0650(7) Uani d . 1
C C8 0.3549(2) 0.59773(15) 0.0915(3) 0.0785(9) Uani d . 1
H H8A 0.3456 0.6477 0.0897 0.094 Uiso calc R 1
C C9 0.3588(2) 0.56367(16) 0.0159(2) 0.0773(8) Uani d . 1
H H9 0.3517 0.5903 -0.0379 0.093 Uiso calc R 1
C C10 0.37371(16) 0.48792(14) 0.01812(18) 0.0597(6) Uani d . 1
C C11 0.37580(15) 0.48233(12) 0.16950(17) 0.0508(5) Uani d . 1
C C12 0.38662(15) 0.43933(12) 0.25134(16) 0.0494(5) Uani d . 1
C C13 0.4220(2) 0.24625(15) 0.3212(2) 0.0781(8) Uani d . 1
H H13A 0.3638 0.2253 0.2776 0.117 Uiso calc R 1
H H13B 0.4402 0.2260 0.3839 0.117 Uiso calc R 1
H H13C 0.4689 0.2358 0.2996 0.117 Uiso calc R 1
C C14 0.3833(2) 0.45073(17) -0.0631(2) 0.0761(8) Uani d . 1
H H14A 0.4359 0.4185 -0.0382 0.114 Uiso calc R 1
H H14B 0.3924 0.4864 -0.1035 0.114 Uiso calc R 1
H H14C 0.3278 0.4234 -0.0996 0.114 Uiso calc R 1
C C15 0.56467(15) 0.29844(11) 0.13417(16) 0.0468(5) Uani d . 1
C C16 0.65894(15) 0.27431(11) 0.14719(16) 0.0449(5) Uani d . 1
C C17 0.67156(17) 0.24486(12) 0.07141(17) 0.0533(6) Uani d . 1
H H17 0.6208 0.2408 0.0118 0.064 Uiso calc R 1
C C18 0.75787(19) 0.22137(13) 0.0825(2) 0.0624(6) Uani d . 1
H H18 0.7654 0.2026 0.0305 0.075 Uiso calc R 1
C C19 0.83286(18) 0.22581(13) 0.1710(2) 0.0637(7) Uani d . 1
C C20 0.82175(17) 0.25559(14) 0.2474(2) 0.0649(7) Uani d . 1
H H20 0.8726 0.2595 0.3069 0.078 Uiso calc R 1
C C21 0.73571(16) 0.27942(13) 0.23550(18) 0.0570(6) Uani d . 1
H H21 0.7287 0.2993 0.2873 0.068 Uiso calc R 1
C C22 0.29848(18) 0.16912(12) 0.05170(18) 0.0542(6) Uani d . 1
C C23 0.30779(16) 0.08987(12) 0.07469(16) 0.0501(5) Uani d . 1
C C24 0.25473(19) 0.03984(14) 0.00593(17) 0.0658(7) Uani d . 1
H H24 0.2099 0.0565 -0.0526 0.079 Uiso calc R 1
C C25 0.2665(2) -0.03391(14) 0.02191(17) 0.0678(7) Uani d . 1
H H25 0.2308 -0.0663 -0.0260 0.081 Uiso calc R 1
C C26 0.33145(17) -0.05972(13) 0.10953(16) 0.0535(6) Uani d . 1
C C28 0.37170(16) 0.06317(13) 0.16186(17) 0.0556(6) Uani d . 1
H H28 0.4082 0.0955 0.2094 0.067 Uiso calc R 1
C C29 -0.0294(4) 0.8918(3) 0.0229(4) 0.1507(19) Uani d . 1
H H29A -0.0326 0.9415 0.0422 0.181 Uiso calc R 1
H H29B -0.0763 0.8859 -0.0425 0.181 Uiso calc R 1
C C30 0.0611(4) 0.8789(4) 0.0266(4) 0.191(3) Uani d . 1
H H30A 0.1080 0.8875 0.0905 0.286 Uiso calc R 1
H H30B 0.0708 0.9110 -0.0171 0.286 Uiso calc R 1
H H30C 0.0650 0.8295 0.0089 0.286 Uiso calc R 1
C C31 0.38257(17) -0.01054(13) 0.17998(17) 0.0562(6) Uani d . 1
H H31 0.4245 -0.0271 0.2400 0.067 Uiso calc R 1
C C32 0.1190(2) 0.47937(19) -0.1722(2) 0.0876(10) Uani d . 1
C C33 0.1057(3) 0.5574(2) -0.1856(3) 0.1069(13) Uani d . 1
H H33 0.0996 0.5790 -0.2423 0.128 Uiso calc R 1
C C34 0.1024(2) 0.5978(2) -0.1147(3) 0.1032(12) Uani d . 1
H H34 0.0940 0.6477 -0.1233 0.124 Uiso calc R 1
C C35 0.1111(2) 0.56769(17) -0.0302(3) 0.0835(9) Uani d . 1
C C36 0.1091(2) 0.60876(17) 0.0469(3) 0.0931(11) Uani d . 1
H H36 0.1003 0.6588 0.0405 0.112 Uiso calc R 1
C C37 0.1196(2) 0.5759(2) 0.1291(3) 0.0972(11) Uani d . 1
H H37 0.1198 0.6042 0.1790 0.117 Uiso calc R 1
C C38 0.13028(18) 0.50068(17) 0.1414(2) 0.0748(8) Uani d . 1
C C39 0.1398(2) 0.4645(2) 0.2233(2) 0.0897(10) Uani d . 1
H H39 0.1403 0.4911 0.2747 0.108 Uiso calc R 1
C C40 0.1484(2) 0.3919(2) 0.2308(2) 0.0904(10) Uani d . 1
H H40 0.1557 0.3686 0.2869 0.108 Uiso calc R 1
C C41 0.14627(19) 0.35185(19) 0.1528(2) 0.0733(8) Uani d . 1
C C42 0.13143(16) 0.45694(15) 0.06545(19) 0.0619(6) Uani d . 1
C C43 0.12330(16) 0.49098(14) -0.0211(2) 0.0649(7) Uani d . 1
C C44 0.1229(3) 0.4319(2) -0.2477(2) 0.1203(15) Uani d . 1
H H44A 0.1516 0.3865 -0.2199 0.180 Uiso calc R 1
H H44B 0.1587 0.4552 -0.2762 0.180 Uiso calc R 1
H H44C 0.0608 0.4232 -0.2959 0.180 Uiso calc R 1
C C45 0.1509(3) 0.27153(19) 0.1570(3) 0.0997(11) Uani d . 1
H H45A 0.0889 0.2520 0.1302 0.150 Uiso calc R 1
H H45B 0.1836 0.2562 0.2225 0.150 Uiso calc R 1
H H45C 0.1832 0.2543 0.1211 0.150 Uiso calc R 1

loop_
_atom_site_aniso_label
_atom_site_aniso_U_11
_atom_site_aniso_U_22
_atom_site_aniso_U_33
_atom_site_aniso_U_12
_atom_site_aniso_U_13
_atom_site_aniso_U_23
Mn1 0.0449(2) 0.0421(2) 0.0498(2) -0.00200(14) 0.01706(16) -0.00229(14)
O1 0.0475(9) 0.0748(11) 0.0512(10) 0.0047(8) 0.0131(8) -0.0028(8)
O2 0.0491(9) 0.0756(12) 0.0551(10) 0.0016(8) 0.0189(8) -0.0130(8)
O3 0.0675(13) 0.1065(16) 0.1183(18) 0.0300(13) 0.0461(13) 0.0013(16)
O4 0.0667(11) 0.0482(9) 0.0594(10) -0.0117(8) 0.0157(8) -0.0055(8)
O5 0.0697(12) 0.0508(10) 0.0739(12) -0.0078(8) 0.0099(10) 0.0021(9)
O6 0.0917(14) 0.0484(10) 0.0559(10) -0.0067(9) 0.0141(10) 0.0064(8)
O7 0.0510(10) 0.0485(9) 0.0821(12) -0.0015(7) 0.0087(9) -0.0013(9)
O8 0.1011(19) 0.152(3) 0.121(2) -0.007(2) 0.0372(18) 0.0329(19)
O9 0.0689(14) 0.0969(17) 0.152(2) 0.0177(12) 0.0154(14) 0.0402(16)
N1 0.0447(10) 0.0469(11) 0.0511(11) -0.0005(8) 0.0189(8) -0.0008(8)
N2 0.0423(10) 0.0448(10) 0.0553(11) -0.0017(8) 0.0157(9) 0.0064(9)
N3 0.0536(12) 0.0656(14) 0.0652(14) 0.0015(10) 0.0210(10) -0.0015(11)
N4 0.0671(14) 0.0637(14) 0.0631(14) -0.0099(11) 0.0147(11) 0.0072(11)
C1 0.0541(14) 0.0645(15) 0.0503(13) -0.0013(11) 0.0216(11) 0.0020(12)
C2 0.0698(17) 0.084(2) 0.0543(15) -0.0007(15) 0.0293(13) 0.0008(14)
C3 0.0652(17) 0.092(2) 0.0570(16) -0.0001(15) 0.0290(13) -0.0151(15)
C4 0.0488(14) 0.0654(16) 0.0677(16) -0.0015(12) 0.0230(12) -0.0172(13)
C5 0.0767(19) 0.0677(18) 0.088(2) 0.0037(15) 0.0320(17) -0.0252(17)
C6 0.0743(19) 0.0497(16) 0.110(3) 0.0041(14) 0.0310(18) -0.0211(17)
C7 0.0511(14) 0.0441(13) 0.091(2) 0.0001(11) 0.0224(13) 0.0000(13)
C8 0.0745(19) 0.0415(14) 0.112(3) 0.0009(13) 0.0336(18) 0.0106(16)
C9 0.0734(19) 0.0582(16) 0.096(2) 0.0009(14) 0.0325(17) 0.0298(16)
C10 0.0486(14) 0.0578(15) 0.0681(16) -0.0047(11) 0.0209(12) 0.0144(12)
C11 0.0376(11) 0.0433(12) 0.0651(15) -0.0009(9) 0.0163(10) -0.0034(11)
C12 0.0384(11) 0.0501(13) 0.0582(14) -0.0007(9) 0.0193(10) -0.0039(11)
C13 0.106(2) 0.0619(17) 0.0565(16) -0.0002(16) 0.0252(16) 0.0108(13)
C14 0.0815(19) 0.082(2) 0.0679(17) -0.0070(15) 0.0350(15) 0.0170(15)
C15 0.0478(12) 0.0379(11) 0.0511(13) -0.0042(9) 0.0181(11) -0.0004(10)
C16 0.0450(12) 0.0342(10) 0.0534(13) 0.0009(9) 0.0192(10) 0.0027(9)
C17 0.0583(14) 0.0440(12) 0.0543(13) 0.0004(11) 0.0211(11) 0.0001(10)
C18 0.0687(17) 0.0527(14) 0.0728(17) 0.0059(12) 0.0371(14) -0.0039(12)
C19 0.0580(15) 0.0484(14) 0.091(2) 0.0105(11) 0.0376(15) 0.0046(13)
C20 0.0498(14) 0.0663(16) 0.0677(16) 0.0074(12) 0.0151(12) 0.0011(13)
C21 0.0523(14) 0.0594(15) 0.0564(14) 0.0057(11) 0.0209(12) -0.0020(11)
C22 0.0587(15) 0.0498(13) 0.0542(14) -0.0062(11) 0.0244(12) -0.0037(11)
C23 0.0533(13) 0.0465(12) 0.0498(13) -0.0086(10) 0.0217(11) -0.0028(10)
C24 0.0778(18) 0.0542(15) 0.0459(13) -0.0120(13) 0.0083(12) 0.0080(11)
C25 0.0867(19) 0.0488(14) 0.0475(14) -0.0189(13) 0.0097(13) 0.0001(11)
C26 0.0605(14) 0.0480(13) 0.0501(13) -0.0067(11) 0.0221(11) 0.0034(10)
C28 0.0501(13) 0.0544(14) 0.0551(14) -0.0054(11) 0.0159(11) -0.0126(11)
C29 0.127(4) 0.174(5) 0.146(4) -0.019(3) 0.055(3) 0.049(4)
C30 0.124(4) 0.311(9) 0.161(5) 0.017(5) 0.085(4) 0.056(5)
C31 0.0514(13) 0.0585(15) 0.0485(13) 0.0010(11) 0.0118(11) 0.0001(11)
C32 0.084(2) 0.089(2) 0.071(2) -0.0223(17) 0.0150(16) 0.0118(17)
C33 0.103(3) 0.098(3) 0.094(3) -0.013(2) 0.019(2) 0.039(2)
C34 0.085(2) 0.075(2) 0.121(3) -0.0080(18) 0.019(2) 0.024(2)
C35 0.0578(17) 0.0647(18) 0.106(2) -0.0042(14) 0.0153(16) 0.0041(18)
C36 0.0678(19) 0.0547(17) 0.140(3) 0.0021(14) 0.029(2) -0.024(2)
C37 0.076(2) 0.089(3) 0.118(3) 0.0023(18) 0.033(2) -0.028(2)
C38 0.0488(15) 0.078(2) 0.087(2) -0.0008(13) 0.0194(14) -0.0221(17)
C39 0.077(2) 0.118(3) 0.078(2) 0.000(2) 0.0366(17) -0.020(2)
C40 0.082(2) 0.121(3) 0.072(2) -0.005(2) 0.0371(17) -0.003(2)
C41 0.0592(16) 0.098(2) 0.0610(17) 0.0005(15) 0.0243(13) 0.0014(16)
C42 0.0422(13) 0.0677(17) 0.0675(16) -0.0010(11) 0.0158(12) -0.0076(13)
C43 0.0439(13) 0.0505(14) 0.0835(19) -0.0032(11) 0.0115(13) -0.0078(13)
C44 0.149(4) 0.138(4) 0.068(2) -0.033(3) 0.041(2) 0.009(2)
C45 0.119(3) 0.093(2) 0.093(2) 0.009(2) 0.051(2) 0.0252(19)

loop_
_atom_type_symbol
_atom_type_description
_atom_type_scat_dispersion_real
_atom_type_scat_dispersion_imag
_atom_type_scat_source
C C 0.0033 0.0016 'International Tables Vol C Tables 4.2.6.8 and 6.1.1.4'
H H 0.0000 0.0000 'International Tables Vol C Tables 4.2.6.8 and 6.1.1.4'
N N 0.0061 0.0033 'International Tables Vol C Tables 4.2.6.8 and 6.1.1.4'
O O 0.0106 0.0060 'International Tables Vol C Tables 4.2.6.8 and 6.1.1.4'
Mn Mn 0.3368 0.7283 'International Tables Vol C Tables 4.2.6.8 and 6.1.1.4'

loop_
_geom_angle_atom_site_label_1
_geom_angle_atom_site_label_2
_geom_angle_atom_site_label_3
_geom_angle
O4 Mn1 O7 84.88(6)
O4 Mn1 O1 90.19(7)
O7 Mn1 O1 100.72(7)
O4 Mn1 N1 103.49(7)
O7 Mn1 N1 120.85(7)
O1 Mn1 N1 136.89(6)
O4 Mn1 N2 163.62(7)
O7 Mn1 N2 82.86(6)
O1 Mn1 N2 102.72(7)
N1 Mn1 N2 73.95(7)
O4 Mn1 O2 98.32(6)
O7 Mn1 O2 157.25(7)
O1 Mn1 O2 56.93(6)
N1 Mn1 O2 80.51(6)
N2 Mn1 O2 97.18(6)
O4 Mn1 C15 93.01(7)
O7 Mn1 C15 128.99(7)
O1 Mn1 C15 28.28(6)
N1 Mn1 C15 109.21(7)
N2 Mn1 C15 103.14(7)
O2 Mn1 C15 28.76(6)
C15 O1 Mn1 94.06(14)
C15 O2 Mn1 89.08(13)
C19 O3 H3 109.5
C22 O4 Mn1 135.11(16)
C26 O6 H6 109.5
Mn1 O7 H1W 109.5
Mn1 O7 H2W 115.4
H1W O7 H2W 110.7
C29 O8 H8 109.5
H3W O9 H4W 107.1
C1 N1 C12 118.7(2)
C1 N1 Mn1 126.04(15)
C12 N1 Mn1 114.80(14)
C10 N2 C11 119.0(2)
C10 N2 Mn1 127.01(17)
C11 N2 Mn1 113.86(14)
C41 N3 C42 119.1(2)
C32 N4 C43 119.9(3)
N1 C1 C2 121.4(2)
N1 C1 C13 119.0(2)
C2 C1 C13 119.7(2)
C3 C2 C1 120.4(3)
C3 C2 H2 119.8
C1 C2 H2 119.8
C2 C3 C4 119.9(2)
C2 C3 H3A 120.1
C4 C3 H3A 120.1
C3 C4 C12 117.4(2)
C3 C4 C5 122.6(3)
C12 C4 C5 120.0(3)
C6 C5 C4 120.8(3)
C6 C5 H5 119.6
C4 C5 H5 119.6
C5 C6 C7 121.4(3)
C5 C6 H6A 119.3
C7 C6 H6A 119.3
C8 C7 C11 117.1(3)
C8 C7 C6 123.4(3)
C11 C7 C6 119.5(3)
C9 C8 C7 120.3(3)
C9 C8 H8A 119.9
C7 C8 H8A 119.9
C8 C9 C10 120.4(3)
C8 C9 H9 119.8
C10 C9 H9 119.8
N2 C10 C9 120.8(3)
N2 C10 C14 118.6(2)
C9 C10 C14 120.6(2)
N2 C11 C7 122.3(2)
N2 C11 C12 118.51(19)
C7 C11 C12 119.1(2)
N1 C12 C4 122.2(2)
N1 C12 C11 118.6(2)
C4 C12 C11 119.1(2)
C1 C13 H13A 109.5
C1 C13 H13B 109.5
H13A C13 H13B 109.5
C1 C13 H13C 109.5
H13A C13 H13C 109.5
H13B C13 H13C 109.5
C10 C14 H14A 109.5
C10 C14 H14B 109.5
H14A C14 H14B 109.5
C10 C14 H14C 109.5
H14A C14 H14C 109.5
H14B C14 H14C 109.5
O1 C15 O2 119.5(2)
O1 C15 C16 120.3(2)
O2 C15 C16 120.2(2)
O1 C15 Mn1 57.67(12)
O2 C15 Mn1 62.16(12)
C16 C15 Mn1 172.95(15)
C17 C16 C21 118.2(2)
C17 C16 C15 120.5(2)
C21 C16 C15 121.2(2)
C18 C17 C16 121.3(2)
C18 C17 H17 119.4
C16 C17 H17 119.4
C19 C18 C17 119.6(2)
C19 C18 H18 120.2
C17 C18 H18 120.2
O3 C19 C18 118.1(3)
O3 C19 C20 122.0(3)
C18 C19 C20 119.9(2)
C21 C20 C19 120.0(2)
C21 C20 H20 120.0
C19 C20 H20 120.0
C20 C21 C16 120.9(2)
C20 C21 H21 119.6
C16 C21 H21 119.6
O5 C22 O4 124.2(2)
O5 C22 C23 118.0(2)
O4 C22 C23 117.7(2)
C28 C23 C24 117.4(2)
C28 C23 C22 122.4(2)
C24 C23 C22 120.1(2)
C25 C24 C23 121.8(2)
C25 C24 H24 119.1
C23 C24 H24 119.1
C24 C25 C26 119.9(2)
C24 C25 H25 120.0
C26 C25 H25 120.0
O6 C26 C31 123.6(2)
O6 C26 C25 117.5(2)
C31 C26 C25 118.9(2)
C31 C28 C23 121.5(2)
C31 C28 H28 119.3
C23 C28 H28 119.3
O8 C29 C30 111.9(5)
O8 C29 H29A 109.2
C30 C29 H29A 109.2
O8 C29 H29B 109.2
C30 C29 H29B 109.2
H29A C29 H29B 107.9
C29 C30 H30A 109.5
C29 C30 H30B 109.5
H30A C30 H30B 109.5
C29 C30 H30C 109.5
H30A C30 H30C 109.5
H30B C30 H30C 109.5
C26 C31 C28 120.3(2)
C26 C31 H31 119.8
C28 C31 H31 119.8
N4 C32 C33 120.1(3)
N4 C32 C44 118.3(3)
C33 C32 C44 121.6(3)
C34 C33 C32 119.0(3)
C34 C33 H33 120.5
C32 C33 H33 120.5
C33 C34 C35 122.1(4)
C33 C34 H34 118.9
C35 C34 H34 118.9
C34 C35 C36 123.7(4)
C34 C35 C43 116.6(3)
C36 C35 C43 119.7(3)
C37 C36 C35 120.8(3)
C37 C36 H36 119.6
C35 C36 H36 119.6
C36 C37 C38 122.0(3)
C36 C37 H37 119.0
C38 C37 H37 119.0
C39 C38 C37 124.2(3)
C39 C38 C42 116.6(3)
C37 C38 C42 119.3(3)
C40 C39 C38 121.7(3)
C40 C39 H39 119.2
C38 C39 H39 119.2
C39 C40 C41 119.1(3)
C39 C40 H40 120.5
C41 C40 H40 120.5
N3 C41 C40 121.7(3)
N3 C41 C45 117.9(3)
C40 C41 C45 120.4(3)
N3 C42 C38 121.8(3)
N3 C42 C43 118.6(2)
C38 C42 C43 119.6(3)
N4 C43 C35 122.2(3)
N4 C43 C42 119.1(2)
C35 C43 C42 118.6(3)
C32 C44 H44A 109.5
C32 C44 H44B 109.5
H44A C44 H44B 109.5
C32 C44 H44C 109.5
H44A C44 H44C 109.5
H44B C44 H44C 109.5
C41 C45 H45A 109.5
C41 C45 H45B 109.5
H45A C45 H45B 109.5
C41 C45 H45C 109.5
H45A C45 H45C 109.5
H45B C45 H45C 109.5

loop_
_geom_bond_atom_site_label_1
_geom_bond_atom_site_label_2
_geom_bond_distance
_geom_bond_publ_flag
Mn1 O4 2.1413(17) y
Mn1 O7 2.1562(17) y
Mn1 O1 2.2277(17) y
Mn1 N1 2.2755(18) y
Mn1 N2 2.2974(18) y
Mn1 O2 2.3258(16) y
Mn1 C15 2.630(2) ?
O1 C15 1.249(3) ?
O2 C15 1.265(3) ?
O3 C19 1.370(3) ?
O3 H3 0.8200 ?
O4 C22 1.262(3) ?
O5 C22 1.258(3) ?
O6 C26 1.355(3) ?
O6 H6 0.8200 ?
O7 H1W 0.8200 ?
O7 H2W 0.8363 ?
O8 C29 1.415(5) ?
O8 H8 0.8200 ?
O9 H3W 0.8460 ?
O9 H4W 0.8418 ?
N1 C1 1.341(3) ?
N1 C12 1.366(3) ?
N2 C10 1.334(3) ?
N2 C11 1.371(3) ?
N3 C41 1.340(3) ?
N3 C42 1.344(3) ?
N4 C32 1.316(4) ?
N4 C43 1.363(3) ?
C1 C2 1.404(4) ?
C1 C13 1.484(4) ?
C2 C3 1.352(4) ?
C2 H2 0.9300 ?
C3 C4 1.404(4) ?
C3 H3A 0.9300 ?
C4 C12 1.410(3) ?
C4 C5 1.426(4) ?
C5 C6 1.337(4) ?
C5 H5 0.9300 ?
C6 C7 1.433(4) ?
C6 H6A 0.9300 ?
C7 C8 1.397(4) ?
C7 C11 1.411(3) ?
C8 C9 1.353(4) ?
C8 H8A 0.9300 ?
C9 C10 1.413(4) ?
C9 H9 0.9300 ?
C10 C14 1.495(4) ?
C11 C12 1.439(3) ?
C13 H13A 0.9600 ?
C13 H13B 0.9600 ?
C13 H13C 0.9600 ?
C14 H14A 0.9600 ?
C14 H14B 0.9600 ?
C14 H14C 0.9600 ?
C15 C16 1.492(3) ?
C16 C17 1.383(3) ?
C16 C21 1.388(3) ?
C17 C18 1.378(3) ?
C17 H17 0.9300 ?
C18 C19 1.376(4) ?
C18 H18 0.9300 ?
C19 C20 1.382(4) ?
C20 C21 1.372(3) ?
C20 H20 0.9300 ?
C21 H21 0.9300 ?
C22 C23 1.494(3) ?
C23 C28 1.382(3) ?
C23 C24 1.385(3) ?
C24 C25 1.378(3) ?
C24 H24 0.9300 ?
C25 C26 1.387(3) ?
C25 H25 0.9300 ?
C26 C31 1.380(3) ?
C28 C31 1.381(3) ?
C28 H28 0.9300 ?
C29 C30 1.436(7) ?
C29 H29A 0.9700 ?
C29 H29B 0.9700 ?
C30 H30A 0.9600 ?
C30 H30B 0.9600 ?
C30 H30C 0.9600 ?
C31 H31 0.9300 ?
C32 C33 1.453(5) ?
C32 C44 1.481(5) ?
C33 C34 1.346(5) ?
C33 H33 0.9300 ?
C34 C35 1.371(5) ?
C34 H34 0.9300 ?
C35 C36 1.424(5) ?
C35 C43 1.424(4) ?
C36 C37 1.353(5) ?
C36 H36 0.9300 ?
C37 C38 1.398(5) ?
C37 H37 0.9300 ?
C38 C39 1.381(5) ?
C38 C42 1.432(4) ?
C39 C40 1.344(5) ?
C39 H39 0.9300 ?
C40 C41 1.402(4) ?
C40 H40 0.9300 ?
C41 C45 1.481(5) ?
C42 C43 1.433(4) ?
C44 H44A 0.9600 ?
C44 H44B 0.9600 ?
C44 H44C 0.9600 ?
C45 H45A 0.9600 ?
C45 H45B 0.9600 ?
C45 H45C 0.9600 ?

loop_
_geom_hbond_atom_site_label_D
_geom_hbond_atom_site_label_H
_geom_hbond_atom_site_label_A
_geom_hbond_site_symmetry_A
_geom_hbond_distance_DH
_geom_hbond_distance_HA
_geom_hbond_distance_DA
_geom_hbond_angle_DHA
_geom_hbond_publ_flag
O3 H3 O9 1_655 0.82 1.83 2.651(4) 175.9 yes
O6 H6 O2 2_645 0.82 1.83 2.640(2) 168.7 yes
O7 H1W O5 . 0.82 1.83 2.613(2) 158.0 yes
O7 H2W N3 . 0.84 2.51 3.186(3) 138.7 no
O7 H2W N4 . 0.84 2.24 2.998(3) 151.0 yes
O8 H8 O5 3_565 0.82 1.88 2.685(3) 166.9 yes
O9 H3W O8 2_545 0.85 2.03 2.727(4) 139.8 no
O9 H4W N3 4_566 0.84 2.67 3.336(3) 136.7 no
O9 H4W N4 4_566 0.84 2.28 3.061(3) 155.3 yes

loop_
_geom_torsion_atom_site_label_1
_geom_torsion_atom_site_label_2
_geom_torsion_atom_site_label_3
_geom_torsion_atom_site_label_4
_geom_torsion
O4 Mn1 O1 C15 -96.01(14)
O7 Mn1 O1 C15 179.17(13)
N1 Mn1 O1 C15 14.16(18)
N2 Mn1 O1 C15 94.16(14)
O2 Mn1 O1 C15 3.81(12)
O4 Mn1 O2 C15 81.01(14)
O7 Mn1 O2 C15 -15.6(2)
O1 Mn1 O2 C15 -3.75(12)
N1 Mn1 O2 C15 -176.60(14)
N2 Mn1 O2 C15 -104.28(13)
O7 Mn1 O4 C22 2.1(2)
O1 Mn1 O4 C22 -98.6(2)
N1 Mn1 O4 C22 122.7(2)
N2 Mn1 O4 C22 43.8(4)
O2 Mn1 O4 C22 -155.2(2)
C15 Mn1 O4 C22 -126.8(2)
O4 Mn1 N1 C1 25.45(19)
O7 Mn1 N1 C1 117.53(18)
O1 Mn1 N1 C1 -79.7(2)
N2 Mn1 N1 C1 -171.29(19)
O2 Mn1 N1 C1 -70.91(18)
C15 Mn1 N1 C1 -72.64(19)
O4 Mn1 N1 C12 -162.76(14)
O7 Mn1 N1 C12 -70.68(16)
O1 Mn1 N1 C12 92.10(16)
N2 Mn1 N1 C12 0.51(14)
O2 Mn1 N1 C12 100.88(15)
C15 Mn1 N1 C12 99.15(15)
O4 Mn1 N2 C10 -95.8(3)
O7 Mn1 N2 C10 -53.96(18)
O1 Mn1 N2 C10 45.47(19)
N1 Mn1 N2 C10 -178.98(19)
O2 Mn1 N2 C10 103.10(18)
C15 Mn1 N2 C10 74.50(19)
O4 Mn1 N2 C11 79.9(3)
O7 Mn1 N2 C11 121.72(15)
O1 Mn1 N2 C11 -138.85(14)
N1 Mn1 N2 C11 -3.30(14)
O2 Mn1 N2 C11 -81.22(14)
C15 Mn1 N2 C11 -109.82(15)
C12 N1 C1 C2 1.1(3)
Mn1 N1 C1 C2 172.65(18)
C12 N1 C1 C13 -178.0(2)
Mn1 N1 C1 C13 -6.5(3)
N1 C1 C2 C3 0.9(4)
C13 C1 C2 C3 -179.9(3)
C1 C2 C3 C4 -0.7(4)
C2 C3 C4 C12 -1.4(4)
C2 C3 C4 C5 179.6(3)
C3 C4 C5 C6 177.4(3)
C12 C4 C5 C6 -1.6(4)
C4 C5 C6 C7 -1.4(5)
C5 C6 C7 C8 -176.8(3)
C5 C6 C7 C11 1.6(4)
C11 C7 C8 C9 -1.9(4)
C6 C7 C8 C9 176.5(3)
C7 C8 C9 C10 -0.5(4)
C11 N2 C10 C9 -1.2(3)
Mn1 N2 C10 C9 174.27(18)
C11 N2 C10 C14 177.6(2)
Mn1 N2 C10 C14 -6.9(3)
C8 C9 C10 N2 2.2(4)
C8 C9 C10 C14 -176.6(3)
C10 N2 C11 C7 -1.4(3)
Mn1 N2 C11 C7 -177.44(17)
C10 N2 C11 C12 -178.2(2)
Mn1 N2 C11 C12 5.7(2)
C8 C7 C11 N2 2.9(3)
C6 C7 C11 N2 -175.5(2)
C8 C7 C11 C12 179.7(2)
C6 C7 C11 C12 1.3(3)
C1 N1 C12 C4 -3.5(3)
Mn1 N1 C12 C4 -175.89(17)
C1 N1 C12 C11 174.7(2)
Mn1 N1 C12 C11 2.3(2)
C3 C4 C12 N1 3.6(3)
C5 C4 C12 N1 -177.4(2)
C3 C4 C12 C11 -174.6(2)
C5 C4 C12 C11 4.4(3)
N2 C11 C12 N1 -5.6(3)
C7 C11 C12 N1 177.5(2)
N2 C11 C12 C4 172.7(2)
C7 C11 C12 C4 -4.2(3)
Mn1 O1 C15 O2 -6.8(2)
Mn1 O1 C15 C16 172.09(17)
Mn1 O2 C15 O1 6.5(2)
Mn1 O2 C15 C16 -172.40(17)
O4 Mn1 C15 O1 84.79(14)
O7 Mn1 C15 O1 -1.05(17)
N1 Mn1 C15 O1 -169.81(13)
N2 Mn1 C15 O1 -92.48(14)
O2 Mn1 C15 O1 -173.4(2)
O4 Mn1 C15 O2 -101.86(13)
O7 Mn1 C15 O2 172.30(12)
O1 Mn1 C15 O2 173.4(2)
N1 Mn1 C15 O2 3.55(14)
N2 Mn1 C15 O2 80.88(14)
O1 C15 C16 C17 -5.9(3)
O2 C15 C16 C17 172.9(2)
O1 C15 C16 C21 175.3(2)
O2 C15 C16 C21 -5.9(3)
C21 C16 C17 C18 -0.3(3)
C15 C16 C17 C18 -179.1(2)
C16 C17 C18 C19 1.3(4)
C17 C18 C19 O3 179.1(2)
C17 C18 C19 C20 -1.8(4)
O3 C19 C20 C21 -179.7(3)
C18 C19 C20 C21 1.2(4)
C19 C20 C21 C16 -0.2(4)
C17 C16 C21 C20 -0.3(3)
C15 C16 C21 C20 178.5(2)
Mn1 O4 C22 O5 -4.5(4)
Mn1 O4 C22 C23 173.87(16)
O5 C22 C23 C28 -169.7(2)
O4 C22 C23 C28 11.8(4)
O5 C22 C23 C24 13.7(4)
O4 C22 C23 C24 -164.8(2)
C28 C23 C24 C25 -1.9(4)
C22 C23 C24 C25 174.9(3)
C23 C24 C25 C26 1.4(4)
C24 C25 C26 O6 -178.7(3)
C24 C25 C26 C31 0.9(4)
C24 C23 C28 C31 0.1(4)
C22 C23 C28 C31 -176.6(2)
O6 C26 C31 C28 176.9(2)
C25 C26 C31 C28 -2.6(4)
C23 C28 C31 C26 2.2(4)
C43 N4 C32 C33 1.0(4)
C43 N4 C32 C44 -178.9(3)
N4 C32 C33 C34 -0.2(5)
C44 C32 C33 C34 179.7(4)
C32 C33 C34 C35 -0.1(6)
C33 C34 C35 C36 179.3(3)
C33 C34 C35 C43 -0.4(5)
C34 C35 C36 C37 -178.9(3)
C43 C35 C36 C37 0.8(5)
C35 C36 C37 C38 -1.9(5)
C36 C37 C38 C39 -179.0(3)
C36 C37 C38 C42 0.9(5)
C37 C38 C39 C40 178.9(3)
C42 C38 C39 C40 -0.9(5)
C38 C39 C40 C41 -0.9(5)
C42 N3 C41 C40 -1.1(4)
C42 N3 C41 C45 177.9(3)
C39 C40 C41 N3 2.0(5)
C39 C40 C41 C45 -177.0(3)
C41 N3 C42 C38 -0.9(4)
C41 N3 C42 C43 -180.0(2)
C39 C38 C42 N3 1.9(4)
C37 C38 C42 N3 -178.0(3)
C39 C38 C42 C43 -179.0(2)
C37 C38 C42 C43 1.1(4)
C32 N4 C43 C35 -1.6(4)
C32 N4 C43 C42 178.8(2)
C34 C35 C43 N4 1.2(4)
C36 C35 C43 N4 -178.5(3)
C34 C35 C43 C42 -179.2(3)
C36 C35 C43 C42 1.2(4)
N3 C42 C43 N4 -3.3(3)
C38 C42 C43 N4 177.6(2)
N3 C42 C43 C35 177.0(2)
C38 C42 C43 C35 -2.1(4)
